data_7704278
loop_
_publ_author_name
'Song, Jian-Biao'
'Wang, Pengfei'
'Yan, Li'
'Hao, Liang'
'Khan, Maroof Ahmad'
'Liu, Gui-Lei'
'Li, Hui'

_publ_section_title
;
 Crystal structures, red-shifted luminescence and iodide-anion recognition
 properties of four novel D-A type Zn(ii) complexes.
;
_journal_issue 14
_journal_name_full 'Dalton transactions (Cambridge, England : 2003)'
_journal_page_first 4358
_journal_page_last 4368
_journal_paper_doi 10.1039/c9dt04840e
_journal_volume 49
_journal_year 2020
_chemical_formula_sum 'C75 H94 N6 O5 Zn2'
_chemical_formula_weight 1290.30
_space_group_crystal_system orthorhombic
_space_group_IT_number 61
_space_group_name_Hall '-P 2ac 2ab'
_space_group_name_H-M_alt 'P b c a'
_atom_sites_solution_hydrogens mixed
_audit_creation_method SHELXL-2018/3
_audit_update_record
;
2019-06-15 deposited with the CCDC.	2020-02-25 downloaded from the CCDC.
;
_cell_angle_alpha 90
_cell_angle_beta 90
_cell_angle_gamma 90
_cell_formula_units_Z 8
_cell_length_a 31.102(6)
_cell_length_b 13.649(3)
_cell_length_c 33.418(7)
_cell_measurement_reflns_used 7679
_cell_measurement_temperature 296(2)
_cell_measurement_theta_max 20.47
_cell_measurement_theta_min 2.31
_cell_volume 14186(5)
_computing_cell_refinement 'Bruker SAINT'
_computing_data_collection 'Bruker APEX2'
_computing_data_reduction 'Bruker SAINT'
_computing_molecular_graphics 'Bruker SHELXTL'
_computing_publication_material 'Bruker SHELXTL'
_computing_structure_refinement 'SHELXL-2018/3 (Sheldrick, 2018)'
_computing_structure_solution 'SHELXL-2014/7 (Sheldrick, 2014)'
_diffrn_ambient_temperature 296(2)
_diffrn_measured_fraction_theta_full 0.999
_diffrn_measured_fraction_theta_max 0.994
_diffrn_measurement_device_type 'CCD area detector'
_diffrn_measurement_method 'phi and omega scans'
_diffrn_radiation_type MoK\a
_diffrn_radiation_wavelength 0.71073
_diffrn_reflns_av_R_equivalents 0.1432
_diffrn_reflns_av_unetI/netI 0.1148
_diffrn_reflns_Laue_measured_fraction_full 0.999
_diffrn_reflns_Laue_measured_fraction_max 0.994
_diffrn_reflns_limit_h_max 31
_diffrn_reflns_limit_h_min -37
_diffrn_reflns_limit_k_max 16
_diffrn_reflns_limit_k_min -16
_diffrn_reflns_limit_l_max 40
_diffrn_reflns_limit_l_min -39
_diffrn_reflns_number 89615
_diffrn_reflns_point_group_measured_fraction_full 0.999
_diffrn_reflns_point_group_measured_fraction_max 0.994
_diffrn_reflns_theta_full 25.242
_diffrn_reflns_theta_max 25.324
_diffrn_reflns_theta_min 1.383
_diffrn_source 'fine-focus sealed tube'
_exptl_absorpt_coefficient_mu 0.729
_exptl_absorpt_correction_type multi-scan
_exptl_absorpt_process_details sadabs
_exptl_crystal_colour red
_exptl_crystal_density_diffrn 1.208
_exptl_crystal_description block
_exptl_crystal_F_000 5488
_exptl_crystal_size_max 0.300
_exptl_crystal_size_mid 0.150
_exptl_crystal_size_min 0.100
_exptl_transmission_factor_max 0.960
_exptl_transmission_factor_min 0.744
_refine_diff_density_max 0.526
_refine_diff_density_min -0.739
_refine_diff_density_rms 0.071
_refine_ls_extinction_method none
_refine_ls_goodness_of_fit_ref 1.025
_refine_ls_hydrogen_treatment constr
_refine_ls_matrix_type full
_refine_ls_number_parameters 794
_refine_ls_number_reflns 12890
_refine_ls_number_restraints 108
_refine_ls_restrained_S_all 1.037
_refine_ls_R_factor_all 0.1543
_refine_ls_R_factor_gt 0.0653
_refine_ls_shift/su_max 0.001
_refine_ls_shift/su_mean 0.000
_refine_ls_structure_factor_coef Fsqd
_refine_ls_weighting_details 'w=1/[\s^2^(Fo^2^)+(0.0936P)^2^+0.0884P] where P=(Fo^2^+2Fc^2^)/3'
_refine_ls_weighting_scheme calc
_refine_ls_wR_factor_gt 0.1644
_refine_ls_wR_factor_ref 0.2058
_reflns_Friedel_coverage 0.000
_reflns_number_gt 6392
_reflns_number_total 12890
_reflns_threshold_expression 'I > 2\s(I)'
_cod_data_source_file c9dt04840e2.cif
_cod_data_source_block 1
_cod_database_code 7704278
_shelx_shelxl_version_number 2018/3
_shelx_space_group_comment
;
The symmetry employed for this shelxl refinement is uniquely defined
by the following loop, which should always be used as a source of
symmetry information in preference to the above space-group names.
They are only intended as comments.
;

loop_
_space_group_symop_operation_xyz
'x, y, z'
'-x+1/2, -y, z+1/2'
'x+1/2, -y+1/2, -z'
'-x, y+1/2, -z+1/2'
'-x, -y, -z'
'x-1/2, y, -z-1/2'
'-x-1/2, y-1/2, z'
'x, -y-1/2, z-1/2'

loop_
_atom_site_label
_atom_site_type_symbol
_atom_site_fract_x
_atom_site_fract_y
_atom_site_fract_z
_atom_site_U_iso_or_equiv
_atom_site_adp_type
_atom_site_occupancy
_atom_site_site_symmetry_order
_atom_site_calc_flag
_atom_site_refinement_flags_posn
_atom_site_refinement_flags_adp
_atom_site_refinement_flags_occupancy
_atom_site_disorder_assembly
_atom_site_disorder_group
Zn1 Zn 0.08839(2) 0.25781(4) 0.18599(2) 0.0477(2) Uani 1 1 d . . . . .
O2 O 0.07442(10) 0.2508(2) 0.12848(9) 0.0448(9) Uani 1 1 d . . . . .
O1 O 0.14269(12) 0.1904(3) 0.18516(11) 0.0688(11) Uani 1 1 d . . . . .
N1 N 0.10829(14) 0.3403(3) 0.23369(13) 0.0549(12) Uani 1 1 d . . . . .
N2 N 0.03848(13) 0.3591(3) 0.19033(12) 0.0468(11) Uani 1 1 d . . . . .
N6 N -0.04868(15) 0.6437(4) 0.29434(14) 0.0612(13) Uani 1 1 d . . . . .
C27 C -0.01796(18) 0.1509(4) 0.07693(16) 0.0560(15) Uani 1 1 d . . . . .
H27A H -0.023851 0.104628 0.057264 0.067 Uiso 1 1 calc R U . . .
C24 C 0.03409(16) 0.2345(3) 0.11778(14) 0.0415(12) Uani 1 1 d . . . . .
C28 C 0.02456(16) 0.1624(4) 0.08858(15) 0.0463(13) Uani 1 1 d . . . . .
C23 C -0.00075(16) 0.2870(4) 0.13511(15) 0.0449(13) Uani 1 1 d . . . . .
C9 C 0.17952(16) 0.2687(4) 0.23853(16) 0.0515(14) Uani 1 1 d . . . . .
C6 C 0.07722(17) 0.4052(4) 0.24863(16) 0.0527(14) Uani 1 1 d . . . . .
C8 C 0.14718(17) 0.3366(4) 0.24889(17) 0.0563(15) Uani 1 1 d . . . . .
H8A H 0.154043 0.382941 0.268253 0.068 Uiso 1 1 calc R U . . .
C26 C -0.05284(18) 0.2042(4) 0.09263(17) 0.0573(15) Uani 1 1 d . . . . .
C4 C 0.00774(17) 0.4789(4) 0.23756(16) 0.0541(14) Uani 1 1 d . . . . .
H4A H -0.016475 0.488801 0.221747 0.065 Uiso 1 1 calc R U . . .
C5 C 0.03988(17) 0.4160(4) 0.22511(15) 0.0481(13) Uani 1 1 d . . . . .
C2 C 0.01200(18) 0.5275(4) 0.27422(17) 0.0592(15) Uani 1 1 d . . . . .
C10 C 0.17504(17) 0.1939(4) 0.20923(17) 0.0559(15) Uani 1 1 d . . . . .
C13 C 0.24927(18) 0.2051(5) 0.25894(18) 0.0683(17) Uani 1 1 d . U . . .
C25 C -0.04288(17) 0.2715(4) 0.12183(16) 0.0533(14) Uani 1 1 d . . . . .
H25A H -0.064967 0.308047 0.133171 0.064 Uiso 1 1 calc R U . . .
C14 C 0.21692(17) 0.2721(5) 0.26243(17) 0.0638(16) Uani 1 1 d . . . . .
H14A H 0.219604 0.321915 0.281261 0.077 Uiso 1 1 calc R U . . .
C22 C 0.00429(18) 0.3515(4) 0.16865(16) 0.0518(14) Uani 1 1 d . . . . .
H22A H -0.018967 0.391079 0.175333 0.062 Uiso 1 1 calc R U . . .
C1 C -0.0224(2) 0.5920(4) 0.28662(17) 0.0617(16) Uani 1 1 d . . . . .
C11 C 0.20805(17) 0.1218(4) 0.20608(17) 0.0618(16) Uani 1 1 d . . . . .
C3 C 0.0476(2) 0.5151(5) 0.29846(19) 0.0770(19) Uani 1 1 d . . . . .
H3A H 0.049648 0.547708 0.322818 0.092 Uiso 1 1 calc R U . . .
C29 C 0.05981(19) 0.0936(4) 0.07266(17) 0.0595(15) Uani 1 1 d . . . . .
C12 C 0.24306(19) 0.1307(5) 0.23069(18) 0.0729(18) Uani 1 1 d . . . . .
H12A H 0.264450 0.083381 0.228444 0.088 Uiso 1 1 calc R U . . .
C7 C 0.07992(19) 0.4533(5) 0.28573(19) 0.0758(19) Uani 1 1 d . . . . .
H7A H 0.103835 0.443328 0.301936 0.091 Uiso 1 1 calc R U . . .
C31 C 0.0780(2) 0.0371(4) 0.1078(2) 0.080(2) Uani 1 1 d . . . . .
H31A H 0.088908 0.082199 0.127357 0.119 Uiso 1 1 calc R U . . .
H31B H 0.055729 -0.002142 0.119584 0.119 Uiso 1 1 calc R U . . .
H31C H 0.100854 -0.004580 0.098708 0.119 Uiso 1 1 calc R U . . .
C33 C -0.09869(18) 0.1860(4) 0.07905(18) 0.0630(15) Uani 1 1 d . U . . .
C20 C 0.2029(2) 0.0362(5) 0.1769(2) 0.084(2) Uani 1 1 d . . . . .
C30 C 0.0960(2) 0.1506(5) 0.05243(19) 0.085(2) Uani 1 1 d . . . . .
H30A H 0.084582 0.186605 0.030127 0.127 Uiso 1 1 calc R U . . .
H30B H 0.108498 0.195388 0.071264 0.127 Uiso 1 1 calc R U . . .
H30C H 0.117542 0.105776 0.043154 0.127 Uiso 1 1 calc R U . . .
C37 C 0.2889(2) 0.2035(6) 0.2856(2) 0.095(2) Uani 1 1 d . U . . .
C32 C 0.0426(2) 0.0215(5) 0.0418(2) 0.103(3) Uani 1 1 d . . . . .
H32A H 0.030991 0.056962 0.019412 0.155 Uiso 1 1 calc R U . . .
H32B H 0.065475 -0.020157 0.032773 0.155 Uiso 1 1 calc R U . . .
H32C H 0.020350 -0.017718 0.053650 0.155 Uiso 1 1 calc R U . . .
C21 C 0.2431(2) -0.0320(6) 0.1780(2) 0.138(4) Uani 1 1 d . . . . .
H21A H 0.239141 -0.085090 0.159480 0.207 Uiso 1 1 calc R U . . .
H21B H 0.268181 0.004750 0.170604 0.207 Uiso 1 1 calc R U . . .
H21C H 0.246701 -0.057778 0.204498 0.207 Uiso 1 1 calc R U . . .
C18 C 0.1631(2) -0.0246(5) 0.1888(2) 0.097(2) Uani 1 1 d . . . . .
H18A H 0.159831 -0.078372 0.170490 0.145 Uiso 1 1 calc R U . . .
H18B H 0.166736 -0.049388 0.215426 0.145 Uiso 1 1 calc R U . . .
H18C H 0.137966 0.016127 0.187719 0.145 Uiso 1 1 calc R U . . .
C19 C 0.1989(2) 0.0728(6) 0.1337(2) 0.102(3) Uani 1 1 d . . . . .
H19A H 0.195723 0.017896 0.116023 0.153 Uiso 1 1 calc R U . . .
H19B H 0.174190 0.114627 0.131454 0.153 Uiso 1 1 calc R U . . .
H19C H 0.224263 0.108950 0.126611 0.153 Uiso 1 1 calc R U . . .
C36 C -0.1215(3) 0.1306(6) 0.1117(3) 0.133(3) Uani 1 1 d . U . . .
H36A H -0.106108 0.071406 0.117461 0.200 Uiso 1 1 calc R U . . .
H36B H -0.122930 0.170485 0.135292 0.200 Uiso 1 1 calc R U . . .
H36C H -0.150130 0.114753 0.103017 0.200 Uiso 1 1 calc R U . . .
C34 C -0.1013(2) 0.1180(6) 0.0438(2) 0.123(3) Uani 1 1 d . U . . .
H34A H -0.086632 0.057972 0.050009 0.185 Uiso 1 1 calc R U . . .
H34B H -0.130892 0.104288 0.037927 0.185 Uiso 1 1 calc R U . . .
H34C H -0.088008 0.148250 0.021035 0.185 Uiso 1 1 calc R U . . .
C17 C 0.3293(2) 0.1987(9) 0.2600(3) 0.170(4) Uani 1 1 d . U . . .
H17A H 0.328261 0.141531 0.243338 0.255 Uiso 1 1 calc R U . . .
H17B H 0.331002 0.256216 0.243549 0.255 Uiso 1 1 calc R U . . .
H17C H 0.354154 0.195461 0.277024 0.255 Uiso 1 1 calc R U . . .
C35 C -0.1208(3) 0.2755(6) 0.0694(3) 0.134(3) Uani 1 1 d . U . . .
H35A H -0.119284 0.319491 0.091745 0.202 Uiso 1 1 calc R U . . .
H35B H -0.107439 0.305356 0.046514 0.202 Uiso 1 1 calc R U . . .
H35C H -0.150323 0.261394 0.063406 0.202 Uiso 1 1 calc R U . . .
C16 C 0.2875(3) 0.1133(8) 0.3124(3) 0.172(4) Uani 1 1 d . U . . .
H16A H 0.285178 0.055509 0.296178 0.257 Uiso 1 1 calc R U . . .
H16B H 0.313391 0.109974 0.328057 0.257 Uiso 1 1 calc R U . . .
H16C H 0.263134 0.117409 0.329950 0.257 Uiso 1 1 calc R U . . .
C15 C 0.2926(3) 0.2938(8) 0.3108(3) 0.172(4) Uani 1 1 d . U . . .
H15A H 0.267632 0.299609 0.327517 0.258 Uiso 1 1 calc R U . . .
H15B H 0.317839 0.289482 0.327244 0.258 Uiso 1 1 calc R U . . .
H15C H 0.294688 0.350237 0.293768 0.258 Uiso 1 1 calc R U . . .
Zn2 Zn 0.08596(2) 0.50710(4) 0.05990(2) 0.04496(19) Uani 1 1 d . . . . .
O3 O 0.05660(11) 0.5830(3) 0.10056(11) 0.0584(10) Uani 1 1 d . . . . .
O4 O 0.13152(12) 0.6020(3) 0.05121(11) 0.0622(11) Uani 1 1 d . . . . .
N3 N 0.02759(13) 0.4439(3) 0.04418(11) 0.0389(10) Uani 1 1 d . . . . .
N4 N 0.10108(13) 0.4454(3) 0.00477(12) 0.0438(10) Uani 1 1 d . . . . .
C60 C 0.1558(2) 0.3993(7) 0.1081(3) 0.180(5) Uani 1 1 d . . . . .
H60A H 0.173836 0.378118 0.086465 0.270 Uiso 1 1 calc R U . . .
H60B H 0.158532 0.354490 0.130107 0.270 Uiso 1 1 calc R U . . .
H60C H 0.164416 0.463616 0.116538 0.270 Uiso 1 1 calc R U . . .
N5 N 0.0588(2) 0.1195(4) -0.10631(19) 0.105(2) Uani 1 1 d . . . . .
O5 O 0.11462(12) 0.4017(3) 0.09582(11) 0.0632(11) Uani 1 1 d . . . . .
H5D H 0.098805 0.364165 0.109805 0.095 Uiso 1 1 d R U . . .
C42 C 0.07101(16) 0.3767(3) -0.00834(14) 0.0423(12) Uani 1 1 d . . . . .
C64 C -0.05720(15) 0.5272(4) 0.11162(15) 0.0446(13) Uani 1 1 d . . . . .
H64A H -0.078366 0.489192 0.099531 0.054 Uiso 1 1 calc R U . . .
C61 C -0.00821(16) 0.4609(3) 0.06292(14) 0.0416(12) Uani 1 1 d . . . . .
H61A H -0.032343 0.428195 0.053347 0.050 Uiso 1 1 calc R U . . .
C43 C 0.03060(16) 0.3787(3) 0.01213(14) 0.0414(12) Uani 1 1 d . . . . .
C41 C 0.07723(16) 0.3094(3) -0.03899(14) 0.0450(13) Uani 1 1 d . . . . .
H41A H 0.103837 0.305900 -0.051605 0.054 Uiso 1 1 calc R U . . .
C66 C -0.03512(16) 0.6400(4) 0.16049(15) 0.0474(13) Uani 1 1 d . . . . .
H66A H -0.042037 0.678640 0.182499 0.057 Uiso 1 1 calc R U . . .
C65 C 0.00655(16) 0.6425(3) 0.14750(15) 0.0441(13) Uani 1 1 d . . . . .
C63 C 0.01800(17) 0.5816(3) 0.11363(15) 0.0433(12) Uani 1 1 d . . . . .
C62 C -0.01485(15) 0.5230(3) 0.09608(14) 0.0393(12) Uani 1 1 d . . . . .
C67 C -0.06840(16) 0.5842(4) 0.14348(15) 0.0446(13) Uani 1 1 d . . . . .
C47 C 0.16400(17) 0.6028(4) 0.02665(16) 0.0482(13) Uani 1 1 d . . . . .
C68 C 0.04009(16) 0.7085(4) 0.16616(15) 0.0500(13) Uani 1 1 d . . . . .
C45 C 0.13614(17) 0.4640(4) -0.01418(15) 0.0480(13) Uani 1 1 d . . . . .
H45A H 0.141318 0.426131 -0.036792 0.058 Uiso 1 1 calc R U . . .
C40 C 0.04450(19) 0.2476(4) -0.05105(15) 0.0500(14) Uani 1 1 d . . . . .
C46 C 0.16769(16) 0.5347(4) -0.00500(16) 0.0487(13) Uani 1 1 d . . . . .
C51 C 0.20363(16) 0.5401(4) -0.03165(17) 0.0581(15) Uani 1 1 d . . . . .
H51A H 0.205724 0.495609 -0.052637 0.070 Uiso 1 1 calc R U . . .
C49 C 0.23481(17) 0.6091(4) -0.02686(18) 0.0611(16) Uani 1 1 d . . . . .
C44 C -0.00174(17) 0.3164(4) -0.00120(16) 0.0523(14) Uani 1 1 d . . . . .
H44A H -0.028518 0.318591 0.011163 0.063 Uiso 1 1 calc R U . . .
C72 C -0.11367(17) 0.5898(4) 0.16098(16) 0.0564(15) Uani 1 1 d . . . . .
C48 C 0.19653(17) 0.6745(4) 0.03210(17) 0.0552(14) Uani 1 1 d . . . . .
C50 C 0.23026(16) 0.6739(4) 0.00538(17) 0.0591(15) Uani 1 1 d . . . . .
H50A H 0.251774 0.720405 0.009033 0.071 Uiso 1 1 calc R U . . .
C69 C 0.0221(2) 0.7671(5) 0.20112(19) 0.086(2) Uani 1 1 d . . . . .
H69A H 0.011496 0.722951 0.221193 0.129 Uiso 1 1 calc R U . . .
H69B H 0.044440 0.807133 0.212339 0.129 Uiso 1 1 calc R U . . .
H69C H -0.000920 0.808058 0.191887 0.129 Uiso 1 1 calc R U . . .
C39 C 0.00472(18) 0.2522(4) -0.03195(17) 0.0584(15) Uani 1 1 d . . . . .
H39A H -0.017519 0.211289 -0.040178 0.070 Uiso 1 1 calc R U . . .
C38 C 0.0522(2) 0.1768(5) -0.0816(2) 0.0717(18) Uani 1 1 d . . . . .
C70 C 0.05631(19) 0.7812(4) 0.13554(18) 0.0719(17) Uani 1 1 d . . . . .
H70A H 0.077556 0.822778 0.147614 0.108 Uiso 1 1 calc R U . . .
H70B H 0.068900 0.746561 0.113457 0.108 Uiso 1 1 calc R U . . .
H70C H 0.032768 0.820400 0.126117 0.108 Uiso 1 1 calc R U . . .
C52 C 0.19339(19) 0.7513(5) 0.06522(19) 0.0679(17) Uani 1 1 d . . . . .
C71 C 0.07834(17) 0.6475(4) 0.18268(19) 0.0746(18) Uani 1 1 d . . . . .
H71A H 0.067949 0.601458 0.202109 0.112 Uiso 1 1 calc R U . . .
H71B H 0.091902 0.612887 0.161099 0.112 Uiso 1 1 calc R U . . .
H71C H 0.098826 0.690577 0.195044 0.112 Uiso 1 1 calc R U . . .
C74 C -0.1140(2) 0.5634(6) 0.20449(19) 0.097(2) Uani 1 1 d . . . . .
H74A H -0.093929 0.604089 0.218614 0.145 Uiso 1 1 calc R U . . .
H74B H -0.142342 0.573263 0.215158 0.145 Uiso 1 1 calc R U . . .
H74C H -0.105991 0.495901 0.207565 0.145 Uiso 1 1 calc R U . . .
C55 C 0.1543(2) 0.8155(5) 0.0581(2) 0.089(2) Uani 1 1 d . . . . .
H55A H 0.152299 0.863774 0.078916 0.134 Uiso 1 1 calc R U . . .
H55B H 0.156942 0.847686 0.032669 0.134 Uiso 1 1 calc R U . . .
H55C H 0.128822 0.775709 0.058193 0.134 Uiso 1 1 calc R U . . .
C59 C 0.2735(2) 0.6169(6) -0.0546(2) 0.086(2) Uani 1 1 d . . . . .
C75 C -0.1304(2) 0.6947(5) 0.1565(2) 0.102(3) Uani 1 1 d . . . . .
H75A H -0.130396 0.712713 0.128786 0.154 Uiso 1 1 calc R U . . .
H75B H -0.159186 0.698465 0.166849 0.154 Uiso 1 1 calc R U . . .
H75C H -0.112190 0.738569 0.171236 0.154 Uiso 1 1 calc R U . . .
C54 C 0.1880(2) 0.7016(6) 0.1059(2) 0.106(3) Uani 1 1 d . . . . .
H54A H 0.212461 0.660521 0.111069 0.159 Uiso 1 1 calc R U . . .
H54B H 0.185902 0.750625 0.126409 0.159 Uiso 1 1 calc R U . . .
H54C H 0.162387 0.662496 0.105767 0.159 Uiso 1 1 calc R U . . .
C53 C 0.2329(2) 0.8184(6) 0.0664(2) 0.120(3) Uani 1 1 d . . . . .
H53A H 0.258204 0.779746 0.070910 0.180 Uiso 1 1 calc R U . . .
H53B H 0.235454 0.852446 0.041403 0.180 Uiso 1 1 calc R U . . .
H53C H 0.229697 0.865057 0.087722 0.180 Uiso 1 1 calc R U . . .
C73 C -0.1455(2) 0.5253(6) 0.1387(2) 0.117(3) Uani 1 1 d . . . . .
H73A H -0.145318 0.542117 0.110835 0.175 Uiso 1 1 calc R U . . .
H73B H -0.137438 0.457835 0.141850 0.175 Uiso 1 1 calc R U . . .
H73C H -0.173789 0.535198 0.149442 0.175 Uiso 1 1 calc R U . . .
C58 C 0.2717(2) 0.5459(7) -0.0892(3) 0.146(4) Uani 1 1 d . . . . .
H58A H 0.245246 0.554577 -0.103547 0.218 Uiso 1 1 calc R U . . .
H58B H 0.295504 0.557829 -0.106861 0.218 Uiso 1 1 calc R U . . .
H58C H 0.273301 0.479992 -0.079239 0.218 Uiso 1 1 calc R U . . .
C57 C 0.2734(3) 0.7193(8) -0.0729(3) 0.164(4) Uani 1 1 d . . . . .
H57A H 0.274458 0.767409 -0.051983 0.246 Uiso 1 1 calc R U . . .
H57B H 0.297976 0.726710 -0.089999 0.246 Uiso 1 1 calc R U . . .
H57C H 0.247609 0.728249 -0.088321 0.246 Uiso 1 1 calc R U . . .
C56 C 0.3150(2) 0.6052(8) -0.0312(3) 0.163(4) Uani 1 1 d . . . . .
H56A H 0.315401 0.651017 -0.009366 0.245 Uiso 1 1 calc R U . . .
H56B H 0.316836 0.539707 -0.020857 0.245 Uiso 1 1 calc R U . . .
H56C H 0.339039 0.617544 -0.048478 0.245 Uiso 1 1 calc R U . . .

loop_
_atom_site_aniso_label
_atom_site_aniso_U_11
_atom_site_aniso_U_22
_atom_site_aniso_U_33
_atom_site_aniso_U_23
_atom_site_aniso_U_13
_atom_site_aniso_U_12
Zn1 0.0482(4) 0.0509(4) 0.0441(4) -0.0026(3) -0.0033(3) 0.0046(3)
O2 0.044(2) 0.051(2) 0.039(2) -0.0001(16) -0.0013(16) 0.0010(16)
O1 0.059(3) 0.080(3) 0.068(3) -0.017(2) -0.016(2) 0.021(2)
N1 0.049(3) 0.059(3) 0.056(3) -0.012(2) -0.004(2) 0.008(2)
N2 0.052(3) 0.045(3) 0.044(3) -0.009(2) -0.009(2) 0.008(2)
N6 0.062(3) 0.060(3) 0.061(3) -0.017(3) 0.002(3) 0.005(3)
C27 0.061(4) 0.050(3) 0.057(4) -0.010(3) -0.012(3) -0.005(3)
C24 0.045(3) 0.044(3) 0.036(3) -0.001(2) -0.004(2) 0.000(2)
C28 0.049(3) 0.043(3) 0.046(3) -0.001(3) -0.004(3) 0.002(2)
C23 0.045(3) 0.044(3) 0.046(3) 0.001(3) -0.009(3) 0.001(2)
C9 0.040(3) 0.061(4) 0.054(4) -0.001(3) -0.003(3) -0.001(3)
C6 0.052(4) 0.053(3) 0.053(4) -0.009(3) -0.002(3) 0.007(3)
C8 0.046(3) 0.060(4) 0.063(4) 0.000(3) -0.007(3) -0.001(3)
C26 0.056(4) 0.052(3) 0.064(4) -0.010(3) -0.001(3) -0.003(3)
C4 0.061(4) 0.047(3) 0.055(4) -0.003(3) -0.001(3) 0.008(3)
C5 0.057(4) 0.046(3) 0.040(3) -0.005(3) 0.000(3) 0.006(3)
C2 0.062(4) 0.059(4) 0.056(4) -0.012(3) 0.001(3) 0.014(3)
C10 0.045(3) 0.068(4) 0.055(4) -0.002(3) -0.003(3) 0.006(3)
C13 0.053(3) 0.088(5) 0.064(4) 0.000(4) -0.011(3) 0.009(3)
C25 0.052(4) 0.051(3) 0.057(4) -0.003(3) -0.003(3) 0.005(3)
C14 0.052(4) 0.084(4) 0.055(4) -0.011(3) -0.005(3) -0.003(3)
C22 0.059(4) 0.044(3) 0.052(4) -0.006(3) 0.001(3) 0.011(3)
C1 0.072(4) 0.057(4) 0.056(4) -0.002(3) 0.001(3) 0.001(3)
C11 0.054(4) 0.077(4) 0.054(4) -0.007(3) -0.006(3) 0.019(3)
C3 0.075(4) 0.086(5) 0.070(4) -0.029(4) -0.011(4) 0.023(4)
C29 0.070(4) 0.057(4) 0.052(4) -0.012(3) -0.002(3) -0.005(3)
C12 0.053(4) 0.097(5) 0.069(4) -0.002(4) -0.003(3) 0.021(3)
C7 0.067(4) 0.092(5) 0.069(4) -0.026(4) -0.014(3) 0.016(4)
C31 0.093(5) 0.046(3) 0.100(5) 0.006(4) -0.004(4) 0.024(3)
C33 0.057(3) 0.065(3) 0.067(3) -0.006(2) -0.007(2) -0.002(2)
C20 0.077(5) 0.097(5) 0.078(5) -0.026(4) -0.012(4) 0.039(4)
C30 0.089(5) 0.093(5) 0.072(5) 0.004(4) 0.022(4) 0.020(4)
C37 0.059(4) 0.129(6) 0.098(6) -0.014(5) -0.025(4) 0.011(4)
C32 0.108(6) 0.092(6) 0.109(6) -0.057(5) -0.003(5) 0.008(4)
C21 0.116(6) 0.143(7) 0.155(8) -0.086(6) -0.058(6) 0.085(6)
C18 0.115(6) 0.071(5) 0.104(6) -0.015(4) -0.016(5) 0.013(5)
C19 0.091(5) 0.139(7) 0.075(5) -0.031(5) 0.005(4) 0.022(5)
C36 0.104(5) 0.166(6) 0.130(5) 0.016(4) -0.002(4) -0.036(5)
C34 0.095(5) 0.150(5) 0.124(4) -0.049(4) -0.024(4) -0.018(4)
C17 0.055(4) 0.273(12) 0.183(9) -0.025(8) -0.016(5) -0.004(6)
C35 0.106(5) 0.113(4) 0.184(6) 0.000(4) -0.053(5) 0.009(4)
C16 0.156(8) 0.198(10) 0.160(9) 0.079(8) -0.090(7) -0.020(7)
C15 0.117(7) 0.206(10) 0.192(9) -0.078(7) -0.099(6) 0.027(7)
Zn2 0.0437(4) 0.0451(3) 0.0461(4) -0.0047(3) 0.0052(3) -0.0022(3)
O3 0.044(2) 0.065(2) 0.066(3) -0.0235(19) 0.0140(19) -0.0061(18)
O4 0.065(3) 0.055(2) 0.067(3) -0.017(2) 0.014(2) -0.0148(19)
N3 0.048(3) 0.034(2) 0.035(2) -0.0010(19) 0.003(2) 0.0031(19)
N4 0.045(3) 0.042(2) 0.045(3) -0.002(2) 0.003(2) 0.000(2)
C60 0.068(5) 0.159(9) 0.313(14) 0.140(9) -0.062(7) -0.034(5)
N5 0.141(6) 0.084(4) 0.089(5) -0.032(4) 0.003(4) 0.011(4)
O5 0.054(3) 0.061(2) 0.075(3) 0.016(2) -0.010(2) -0.0093(19)
C42 0.049(3) 0.042(3) 0.036(3) 0.000(2) 0.002(3) 0.001(2)
C64 0.040(3) 0.045(3) 0.049(3) 0.007(3) -0.002(3) 0.001(2)
C61 0.040(3) 0.040(3) 0.044(3) 0.004(2) -0.001(3) 0.001(2)
C43 0.056(3) 0.033(3) 0.035(3) 0.005(2) -0.005(3) 0.001(2)
C41 0.059(3) 0.040(3) 0.037(3) 0.004(2) 0.006(3) 0.006(3)
C66 0.052(4) 0.052(3) 0.039(3) -0.002(3) 0.007(3) 0.007(3)
C65 0.049(3) 0.041(3) 0.042(3) 0.002(2) 0.001(3) 0.005(2)
C63 0.045(3) 0.039(3) 0.046(3) 0.003(2) 0.003(3) 0.002(2)
C62 0.041(3) 0.040(3) 0.037(3) 0.002(2) 0.002(2) 0.006(2)
C67 0.038(3) 0.053(3) 0.043(3) 0.004(3) 0.004(3) 0.005(2)
C47 0.045(3) 0.049(3) 0.050(3) 0.002(3) 0.009(3) 0.004(3)
C68 0.054(3) 0.051(3) 0.046(3) -0.009(3) 0.004(3) -0.003(3)
C45 0.053(3) 0.045(3) 0.046(3) -0.009(3) 0.001(3) 0.005(3)
C40 0.072(4) 0.040(3) 0.038(3) -0.005(2) 0.002(3) 0.001(3)
C46 0.040(3) 0.050(3) 0.056(4) -0.001(3) 0.003(3) 0.005(2)
C51 0.045(3) 0.064(4) 0.065(4) -0.011(3) 0.008(3) -0.002(3)
C49 0.043(3) 0.072(4) 0.069(4) -0.006(3) 0.011(3) 0.003(3)
C44 0.050(3) 0.054(3) 0.053(4) -0.007(3) 0.003(3) -0.005(3)
C72 0.043(3) 0.078(4) 0.048(4) -0.004(3) 0.006(3) 0.007(3)
C48 0.046(3) 0.053(3) 0.066(4) -0.006(3) 0.002(3) 0.000(3)
C50 0.041(3) 0.061(4) 0.076(4) -0.011(3) 0.007(3) -0.005(3)
C69 0.081(5) 0.092(5) 0.085(5) -0.041(4) 0.013(4) -0.020(4)
C39 0.066(4) 0.051(3) 0.058(4) -0.012(3) 0.000(3) -0.011(3)
C38 0.088(5) 0.059(4) 0.068(4) -0.002(4) -0.002(4) 0.001(4)
C70 0.083(5) 0.055(4) 0.078(4) -0.010(3) -0.001(4) -0.015(3)
C52 0.057(4) 0.074(4) 0.073(4) -0.025(4) 0.014(3) -0.015(3)
C71 0.065(4) 0.077(4) 0.082(5) -0.004(4) -0.010(3) -0.014(3)
C74 0.064(4) 0.159(8) 0.068(5) 0.023(5) 0.021(4) 0.008(4)
C55 0.101(5) 0.063(4) 0.103(6) -0.023(4) 0.015(4) 0.003(4)
C59 0.054(4) 0.097(6) 0.107(6) -0.023(5) 0.027(4) -0.015(4)
C75 0.065(5) 0.117(6) 0.125(7) 0.007(5) 0.025(4) 0.033(4)
C54 0.108(6) 0.132(7) 0.078(6) -0.028(5) -0.005(5) -0.009(5)
C53 0.091(6) 0.128(7) 0.141(7) -0.072(6) 0.029(5) -0.054(5)
C73 0.060(4) 0.182(9) 0.108(6) -0.066(6) 0.034(4) -0.027(5)
C58 0.110(7) 0.175(9) 0.151(8) -0.066(8) 0.083(6) -0.041(6)
C57 0.170(10) 0.169(10) 0.152(9) 0.004(8) 0.096(7) -0.052(8)
C56 0.039(5) 0.278(13) 0.173(9) -0.041(9) 0.022(5) 0.006(6)

loop_
_atom_type_symbol
_atom_type_description
_atom_type_scat_dispersion_real
_atom_type_scat_dispersion_imag
_atom_type_scat_source
C C 0.0033 0.0016 'International Tables Vol C Tables 4.2.6.8 and 6.1.1.4'
H H 0.0000 0.0000 'International Tables Vol C Tables 4.2.6.8 and 6.1.1.4'
N N 0.0061 0.0033 'International Tables Vol C Tables 4.2.6.8 and 6.1.1.4'
O O 0.0106 0.0060 'International Tables Vol C Tables 4.2.6.8 and 6.1.1.4'
Zn Zn 0.2839 1.4301 'International Tables Vol C Tables 4.2.6.8 and 6.1.1.4'

loop_
_geom_angle_atom_site_label_1
_geom_angle_atom_site_label_2
_geom_angle_atom_site_label_3
_geom_angle
_geom_angle_site_symmetry_1
_geom_angle_site_symmetry_3
_geom_angle_publ_flag
O1 Zn1 O2 98.98(15) . . ?
O1 Zn1 N1 90.50(16) . . ?
O2 Zn1 N1 148.42(16) . . ?
O1 Zn1 N2 166.54(17) . . ?
O2 Zn1 N2 86.33(15) . . ?
N1 Zn1 N2 78.83(16) . . ?
O1 Zn1 N6 99.57(18) . 4_545 ?
O2 Zn1 N6 98.04(16) . 4_545 ?
N1 Zn1 N6 110.05(18) . 4_545 ?
N2 Zn1 N6 91.85(18) . 4_545 ?
C24 O2 Zn1 118.7(3) . . ?
C10 O1 Zn1 131.2(4) . . ?
C8 N1 C6 121.4(5) . . ?
C8 N1 Zn1 124.0(4) . . ?
C6 N1 Zn1 114.6(3) . . ?
C22 N2 C5 122.4(4) . . ?
C22 N2 Zn1 121.4(3) . . ?
C5 N2 Zn1 113.8(3) . . ?
C1 N6 Zn1 168.6(5) . 4 ?
C28 C27 C26 124.9(5) . . ?
C28 C27 H27A 117.5 . . ?
C26 C27 H27A 117.5 . . ?
O2 C24 C28 120.1(4) . . ?
O2 C24 C23 121.8(4) . . ?
C28 C24 C23 118.1(5) . . ?
C27 C28 C24 118.1(5) . . ?
C27 C28 C29 120.9(5) . . ?
C24 C28 C29 120.8(5) . . ?
C25 C23 C24 120.5(5) . . ?
C25 C23 C22 116.3(5) . . ?
C24 C23 C22 123.0(5) . . ?
C8 C9 C14 115.3(5) . . ?
C8 C9 C10 124.8(5) . . ?
C14 C9 C10 119.6(5) . . ?
N1 C6 C7 124.6(5) . . ?
N1 C6 C5 115.8(5) . . ?
C7 C6 C5 119.5(5) . . ?
N1 C8 C9 126.0(5) . . ?
N1 C8 H8A 117.0 . . ?
C9 C8 H8A 117.0 . . ?
C25 C26 C27 115.8(5) . . ?
C25 C26 C33 122.3(5) . . ?
C27 C26 C33 121.9(5) . . ?
C5 C4 C2 119.3(5) . . ?
C5 C4 H4A 120.3 . . ?
C2 C4 H4A 120.3 . . ?
C4 C5 N2 125.0(5) . . ?
C4 C5 C6 119.5(5) . . ?
N2 C5 C6 115.5(5) . . ?
C3 C2 C4 122.1(5) . . ?
C3 C2 C1 120.0(5) . . ?
C4 C2 C1 118.0(5) . . ?
O1 C10 C9 122.2(5) . . ?
O1 C10 C11 119.3(5) . . ?
C9 C10 C11 118.4(5) . . ?
C14 C13 C12 116.2(5) . . ?
C14 C13 C37 123.9(6) . . ?
C12 C13 C37 119.8(6) . . ?
C26 C25 C23 122.5(5) . . ?
C26 C25 H25A 118.8 . . ?
C23 C25 H25A 118.8 . . ?
C13 C14 C9 122.5(6) . . ?
C13 C14 H14A 118.8 . . ?
C9 C14 H14A 118.8 . . ?
N2 C22 C23 125.3(5) . . ?
N2 C22 H22A 117.4 . . ?
C23 C22 H22A 117.4 . . ?
N6 C1 C2 176.6(7) . . ?
C12 C11 C10 117.8(5) . . ?
C12 C11 C20 122.2(5) . . ?
C10 C11 C20 120.0(5) . . ?
C7 C3 C2 118.6(6) . . ?
C7 C3 H3A 120.7 . . ?
C2 C3 H3A 120.7 . . ?
C31 C29 C32 109.1(5) . . ?
C31 C29 C30 109.2(5) . . ?
C32 C29 C30 106.8(5) . . ?
C31 C29 C28 108.0(5) . . ?
C32 C29 C28 112.2(5) . . ?
C30 C29 C28 111.6(5) . . ?
C11 C12 C13 125.4(6) . . ?
C11 C12 H12A 117.3 . . ?
C13 C12 H12A 117.3 . . ?
C3 C7 C6 120.9(6) . . ?
C3 C7 H7A 119.6 . . ?
C6 C7 H7A 119.6 . . ?
C29 C31 H31A 109.5 . . ?
C29 C31 H31B 109.5 . . ?
H31A C31 H31B 109.5 . . ?
C29 C31 H31C 109.5 . . ?
H31A C31 H31C 109.5 . . ?
H31B C31 H31C 109.5 . . ?
C35 C33 C34 108.9(6) . . ?
C35 C33 C36 111.3(6) . . ?
C34 C33 C36 103.4(6) . . ?
C35 C33 C26 112.1(6) . . ?
C34 C33 C26 112.7(5) . . ?
C36 C33 C26 108.0(5) . . ?
C11 C20 C19 111.0(6) . . ?
C11 C20 C18 109.3(5) . . ?
C19 C20 C18 110.6(6) . . ?
C11 C20 C21 111.0(5) . . ?
C19 C20 C21 106.4(6) . . ?
C18 C20 C21 108.5(7) . . ?
C29 C30 H30A 109.5 . . ?
C29 C30 H30B 109.5 . . ?
H30A C30 H30B 109.5 . . ?
C29 C30 H30C 109.5 . . ?
H30A C30 H30C 109.5 . . ?
H30B C30 H30C 109.5 . . ?
C15 C37 C17 106.7(8) . . ?
C15 C37 C13 112.3(6) . . ?
C17 C37 C13 109.8(6) . . ?
C15 C37 C16 109.8(8) . . ?
C17 C37 C16 108.7(8) . . ?
C13 C37 C16 109.5(7) . . ?
C29 C32 H32A 109.5 . . ?
C29 C32 H32B 109.5 . . ?
H32A C32 H32B 109.5 . . ?
C29 C32 H32C 109.5 . . ?
H32A C32 H32C 109.5 . . ?
H32B C32 H32C 109.5 . . ?
C20 C21 H21A 109.5 . . ?
C20 C21 H21B 109.5 . . ?
H21A C21 H21B 109.5 . . ?
C20 C21 H21C 109.5 . . ?
H21A C21 H21C 109.5 . . ?
H21B C21 H21C 109.5 . . ?
C20 C18 H18A 109.5 . . ?
C20 C18 H18B 109.5 . . ?
H18A C18 H18B 109.5 . . ?
C20 C18 H18C 109.5 . . ?
H18A C18 H18C 109.5 . . ?
H18B C18 H18C 109.5 . . ?
C20 C19 H19A 109.5 . . ?
C20 C19 H19B 109.5 . . ?
H19A C19 H19B 109.5 . . ?
C20 C19 H19C 109.5 . . ?
H19A C19 H19C 109.5 . . ?
H19B C19 H19C 109.5 . . ?
C33 C36 H36A 109.5 . . ?
C33 C36 H36B 109.5 . . ?
H36A C36 H36B 109.5 . . ?
C33 C36 H36C 109.5 . . ?
H36A C36 H36C 109.5 . . ?
H36B C36 H36C 109.5 . . ?
C33 C34 H34A 109.5 . . ?
C33 C34 H34B 109.5 . . ?
H34A C34 H34B 109.5 . . ?
C33 C34 H34C 109.5 . . ?
H34A C34 H34C 109.5 . . ?
H34B C34 H34C 109.5 . . ?
C37 C17 H17A 109.5 . . ?
C37 C17 H17B 109.5 . . ?
H17A C17 H17B 109.5 . . ?
C37 C17 H17C 109.5 . . ?
H17A C17 H17C 109.5 . . ?
H17B C17 H17C 109.5 . . ?
C33 C35 H35A 109.5 . . ?
C33 C35 H35B 109.5 . . ?
H35A C35 H35B 109.5 . . ?
C33 C35 H35C 109.5 . . ?
H35A C35 H35C 109.5 . . ?
H35B C35 H35C 109.5 . . ?
C37 C16 H16A 109.5 . . ?
C37 C16 H16B 109.5 . . ?
H16A C16 H16B 109.5 . . ?
C37 C16 H16C 109.5 . . ?
H16A C16 H16C 109.5 . . ?
H16B C16 H16C 109.5 . . ?
C37 C15 H15A 109.5 . . ?
C37 C15 H15B 109.5 . . ?
H15A C15 H15B 109.5 . . ?
C37 C15 H15C 109.5 . . ?
H15A C15 H15C 109.5 . . ?
H15B C15 H15C 109.5 . . ?
O3 Zn2 O4 95.30(15) . . ?
O3 Zn2 O5 99.64(16) . . ?
O4 Zn2 O5 103.61(15) . . ?
O3 Zn2 N3 89.28(15) . . ?
O4 Zn2 N3 151.28(16) . . ?
O5 Zn2 N3 103.53(14) . . ?
O3 Zn2 N4 160.83(16) . . ?
O4 Zn2 N4 88.41(15) . . ?
O5 Zn2 N4 97.73(15) . . ?
N3 Zn2 N4 78.79(16) . . ?
C63 O3 Zn2 132.4(3) . . ?
C47 O4 Zn2 131.8(3) . . ?
C61 N3 C43 122.8(4) . . ?
C61 N3 Zn2 123.6(3) . . ?
C43 N3 Zn2 113.6(3) . . ?
C45 N4 C42 123.1(4) . . ?
C45 N4 Zn2 123.2(4) . . ?
C42 N4 Zn2 113.5(3) . . ?
O5 C60 H60A 109.5 . . ?
O5 C60 H60B 109.5 . . ?
H60A C60 H60B 109.5 . . ?
O5 C60 H60C 109.5 . . ?
H60A C60 H60C 109.5 . . ?
H60B C60 H60C 109.5 . . ?
C60 O5 Zn2 127.0(4) . . ?
C60 O5 H5D 111.6 . . ?
Zn2 O5 H5D 119.1 . . ?
C41 C42 N4 125.6(5) . . ?
C41 C42 C43 119.2(5) . . ?
N4 C42 C43 115.2(4) . . ?
C67 C64 C62 123.1(5) . . ?
C67 C64 H64A 118.5 . . ?
C62 C64 H64A 118.5 . . ?
N3 C61 C62 127.7(5) . . ?
N3 C61 H61A 116.1 . . ?
C62 C61 H61A 116.1 . . ?
C44 C43 N3 126.0(5) . . ?
C44 C43 C42 118.1(5) . . ?
N3 C43 C42 116.0(4) . . ?
C40 C41 C42 121.1(5) . . ?
C40 C41 H41A 119.5 . . ?
C42 C41 H41A 119.5 . . ?
C65 C66 C67 125.7(5) . . ?
C65 C66 H66A 117.2 . . ?
C67 C66 H66A 117.2 . . ?
C66 C65 C63 117.9(5) . . ?
C66 C65 C68 122.5(5) . . ?
C63 C65 C68 119.6(4) . . ?
O3 C63 C62 122.8(5) . . ?
O3 C63 C65 119.3(4) . . ?
C62 C63 C65 117.9(5) . . ?
C61 C62 C64 116.6(4) . . ?
C61 C62 C63 123.8(5) . . ?
C64 C62 C63 119.6(5) . . ?
C64 C67 C66 115.9(5) . . ?
C64 C67 C72 124.3(5) . . ?
C66 C67 C72 119.8(5) . . ?
O4 C47 C46 122.0(5) . . ?
O4 C47 C48 118.6(5) . . ?
C46 C47 C48 119.5(5) . . ?
C70 C68 C65 110.0(4) . . ?
C70 C68 C69 107.3(5) . . ?
C65 C68 C69 112.1(4) . . ?
C70 C68 C71 109.7(5) . . ?
C65 C68 C71 110.8(4) . . ?
C69 C68 C71 106.8(5) . . ?
N4 C45 C46 128.2(5) . . ?
N4 C45 H45A 115.9 . . ?
C46 C45 H45A 115.9 . . ?
C41 C40 C39 119.5(5) . . ?
C41 C40 C38 119.9(5) . . ?
C39 C40 C38 120.5(5) . . ?
C45 C46 C47 123.8(5) . . ?
C45 C46 C51 116.3(5) . . ?
C47 C46 C51 119.7(5) . . ?
C49 C51 C46 121.3(5) . . ?
C49 C51 H51A 119.4 . . ?
C46 C51 H51A 119.4 . . ?
C51 C49 C50 117.1(5) . . ?
C51 C49 C59 122.7(6) . . ?
C50 C49 C59 120.2(5) . . ?
C39 C44 C43 121.8(5) . . ?
C39 C44 H44A 119.1 . . ?
C43 C44 H44A 119.1 . . ?
C74 C72 C73 109.3(6) . . ?
C74 C72 C67 111.5(5) . . ?
C73 C72 C67 112.6(5) . . ?
C74 C72 C75 108.5(5) . . ?
C73 C72 C75 105.8(5) . . ?
C67 C72 C75 108.9(5) . . ?
C50 C48 C47 117.1(5) . . ?
C50 C48 C52 121.5(5) . . ?
C47 C48 C52 121.4(5) . . ?
C48 C50 C49 125.4(5) . . ?
C48 C50 H50A 117.3 . . ?
C49 C50 H50A 117.3 . . ?
C68 C69 H69A 109.5 . . ?
C68 C69 H69B 109.5 . . ?
H69A C69 H69B 109.5 . . ?
C68 C69 H69C 109.5 . . ?
H69A C69 H69C 109.5 . . ?
H69B C69 H69C 109.5 . . ?
C44 C39 C40 120.3(5) . . ?
C44 C39 H39A 119.9 . . ?
C40 C39 H39A 119.9 . . ?
N5 C38 C40 179.5(8) . . ?
C68 C70 H70A 109.5 . . ?
C68 C70 H70B 109.5 . . ?
H70A C70 H70B 109.5 . . ?
C68 C70 H70C 109.5 . . ?
H70A C70 H70C 109.5 . . ?
H70B C70 H70C 109.5 . . ?
C55 C52 C48 109.5(5) . . ?
C55 C52 C54 108.0(5) . . ?
C48 C52 C54 110.3(5) . . ?
C55 C52 C53 107.5(6) . . ?
C48 C52 C53 112.2(5) . . ?
C54 C52 C53 109.2(6) . . ?
C68 C71 H71A 109.5 . . ?
C68 C71 H71B 109.5 . . ?
H71A C71 H71B 109.5 . . ?
C68 C71 H71C 109.5 . . ?
H71A C71 H71C 109.5 . . ?
H71B C71 H71C 109.5 . . ?
C72 C74 H74A 109.5 . . ?
C72 C74 H74B 109.5 . . ?
H74A C74 H74B 109.5 . . ?
C72 C74 H74C 109.5 . . ?
H74A C74 H74C 109.5 . . ?
H74B C74 H74C 109.5 . . ?
C52 C55 H55A 109.5 . . ?
C52 C55 H55B 109.5 . . ?
H55A C55 H55B 109.5 . . ?
C52 C55 H55C 109.5 . . ?
H55A C55 H55C 109.5 . . ?
H55B C55 H55C 109.5 . . ?
C58 C59 C56 111.0(7) . . ?
C58 C59 C49 113.1(6) . . ?
C56 C59 C49 110.6(6) . . ?
C58 C59 C57 106.3(7) . . ?
C56 C59 C57 107.8(7) . . ?
C49 C59 C57 107.9(6) . . ?
C72 C75 H75A 109.5 . . ?
C72 C75 H75B 109.5 . . ?
H75A C75 H75B 109.5 . . ?
C72 C75 H75C 109.5 . . ?
H75A C75 H75C 109.5 . . ?
H75B C75 H75C 109.5 . . ?
C52 C54 H54A 109.5 . . ?
C52 C54 H54B 109.5 . . ?
H54A C54 H54B 109.5 . . ?
C52 C54 H54C 109.5 . . ?
H54A C54 H54C 109.5 . . ?
H54B C54 H54C 109.5 . . ?
C52 C53 H53A 109.5 . . ?
C52 C53 H53B 109.5 . . ?
H53A C53 H53B 109.5 . . ?
C52 C53 H53C 109.5 . . ?
H53A C53 H53C 109.5 . . ?
H53B C53 H53C 109.5 . . ?
C72 C73 H73A 109.5 . . ?
C72 C73 H73B 109.5 . . ?
H73A C73 H73B 109.5 . . ?
C72 C73 H73C 109.5 . . ?
H73A C73 H73C 109.5 . . ?
H73B C73 H73C 109.5 . . ?
C59 C58 H58A 109.5 . . ?
C59 C58 H58B 109.5 . . ?
H58A C58 H58B 109.5 . . ?
C59 C58 H58C 109.5 . . ?
H58A C58 H58C 109.5 . . ?
H58B C58 H58C 109.5 . . ?
C59 C57 H57A 109.5 . . ?
C59 C57 H57B 109.5 . . ?
H57A C57 H57B 109.5 . . ?
C59 C57 H57C 109.5 . . ?
H57A C57 H57C 109.5 . . ?
H57B C57 H57C 109.5 . . ?
C59 C56 H56A 109.5 . . ?
C59 C56 H56B 109.5 . . ?
H56A C56 H56B 109.5 . . ?
C59 C56 H56C 109.5 . . ?
H56A C56 H56C 109.5 . . ?
H56B C56 H56C 109.5 . . ?

loop_
_geom_bond_atom_site_label_1
_geom_bond_atom_site_label_2
_geom_bond_distance
_geom_bond_site_symmetry_2
_geom_bond_publ_flag
Zn1 O1 1.924(4) . ?
Zn1 O2 1.973(3) . ?
Zn1 N1 2.047(4) . ?
Zn1 N2 2.083(4) . ?
Zn1 N6 2.094(5) 4_545 ?
O2 C24 1.323(5) . ?
O1 C10 1.289(6) . ?
N1 C8 1.313(6) . ?
N1 C6 1.403(6) . ?
N2 C22 1.291(6) . ?
N2 C5 1.399(6) . ?
N6 C1 1.109(6) . ?
C27 C28 1.387(7) . ?
C27 C26 1.407(7) . ?
C27 H27A 0.9300 . ?
C24 C28 1.418(7) . ?
C24 C23 1.422(6) . ?
C28 C29 1.538(7) . ?
C23 C25 1.400(6) . ?
C23 C22 1.434(7) . ?
C9 C8 1.411(7) . ?
C9 C14 1.412(7) . ?
C9 C10 1.421(7) . ?
C6 C7 1.405(7) . ?
C6 C5 1.410(7) . ?
C8 H8A 0.9300 . ?
C26 C25 1.375(7) . ?
C26 C33 1.517(7) . ?
C4 C5 1.381(7) . ?
C4 C2 1.400(7) . ?
C4 H4A 0.9300 . ?
C2 C3 1.381(7) . ?
C2 C1 1.447(8) . ?
C10 C11 1.426(7) . ?
C13 C14 1.365(7) . ?
C13 C12 1.400(8) . ?
C13 C37 1.523(8) . ?
C25 H25A 0.9300 . ?
C14 H14A 0.9300 . ?
C22 H22A 0.9300 . ?
C11 C12 1.370(7) . ?
C11 C20 1.530(8) . ?
C3 C7 1.381(7) . ?
C3 H3A 0.9300 . ?
C29 C31 1.515(8) . ?
C29 C32 1.524(8) . ?
C29 C30 1.525(8) . ?
C12 H12A 0.9300 . ?
C7 H7A 0.9300 . ?
C31 H31A 0.9600 . ?
C31 H31B 0.9600 . ?
C31 H31C 0.9600 . ?
C33 C35 1.439(9) . ?
C33 C34 1.501(9) . ?
C33 C36 1.504(9) . ?
C20 C19 1.533(9) . ?
C20 C18 1.542(9) . ?
C20 C21 1.559(8) . ?
C30 H30A 0.9600 . ?
C30 H30B 0.9600 . ?
C30 H30C 0.9600 . ?
C37 C15 1.497(11) . ?
C37 C17 1.521(10) . ?
C37 C16 1.523(11) . ?
C32 H32A 0.9600 . ?
C32 H32B 0.9600 . ?
C32 H32C 0.9600 . ?
C21 H21A 0.9600 . ?
C21 H21B 0.9600 . ?
C21 H21C 0.9600 . ?
C18 H18A 0.9600 . ?
C18 H18B 0.9600 . ?
C18 H18C 0.9600 . ?
C19 H19A 0.9600 . ?
C19 H19B 0.9600 . ?
C19 H19C 0.9600 . ?
C36 H36A 0.9600 . ?
C36 H36B 0.9600 . ?
C36 H36C 0.9600 . ?
C34 H34A 0.9600 . ?
C34 H34B 0.9600 . ?
C34 H34C 0.9600 . ?
C17 H17A 0.9600 . ?
C17 H17B 0.9600 . ?
C17 H17C 0.9600 . ?
C35 H35A 0.9600 . ?
C35 H35B 0.9600 . ?
C35 H35C 0.9600 . ?
C16 H16A 0.9600 . ?
C16 H16B 0.9600 . ?
C16 H16C 0.9600 . ?
C15 H15A 0.9600 . ?
C15 H15B 0.9600 . ?
C15 H15C 0.9600 . ?
Zn2 O3 1.937(3) . ?
Zn2 O4 1.942(4) . ?
Zn2 O5 2.075(4) . ?
Zn2 N3 2.077(4) . ?
Zn2 N4 2.079(4) . ?
O3 C63 1.278(6) . ?
O4 C47 1.302(6) . ?
N3 C61 1.298(6) . ?
N3 C43 1.396(6) . ?
N4 C45 1.286(6) . ?
N4 C42 1.396(6) . ?
C60 O5 1.345(7) . ?
C60 H60A 0.9600 . ?
C60 H60B 0.9600 . ?
C60 H60C 0.9600 . ?
N5 C38 1.154(7) . ?
O5 H5D 0.8500 . ?
C42 C41 1.389(6) . ?
C42 C43 1.431(7) . ?
C64 C67 1.364(7) . ?
C64 C62 1.417(6) . ?
C64 H64A 0.9300 . ?
C61 C62 1.410(6) . ?
C61 H61A 0.9300 . ?
C43 C44 1.390(6) . ?
C41 C40 1.382(7) . ?
C41 H41A 0.9300 . ?
C66 C65 1.367(6) . ?
C66 C67 1.405(7) . ?
C66 H66A 0.9300 . ?
C65 C63 1.448(7) . ?
C65 C68 1.513(7) . ?
C63 C62 1.424(7) . ?
C67 C72 1.527(7) . ?
C47 C46 1.413(7) . ?
C47 C48 1.419(7) . ?
C68 C70 1.512(7) . ?
C68 C69 1.522(7) . ?
C68 C71 1.554(7) . ?
C45 C46 1.409(7) . ?
C45 H45A 0.9300 . ?
C40 C39 1.394(7) . ?
C40 C38 1.427(8) . ?
C46 C51 1.431(7) . ?
C51 C49 1.362(7) . ?
C51 H51A 0.9300 . ?
C49 C50 1.401(7) . ?
C49 C59 1.522(8) . ?
C44 C39 1.366(7) . ?
C44 H44A 0.9300 . ?
C72 C74 1.498(8) . ?
C72 C73 1.519(8) . ?
C72 C75 1.530(8) . ?
C48 C50 1.378(7) . ?
C48 C52 1.528(7) . ?
C50 H50A 0.9300 . ?
C69 H69A 0.9600 . ?
C69 H69B 0.9600 . ?
C69 H69C 0.9600 . ?
C39 H39A 0.9300 . ?
C70 H70A 0.9600 . ?
C70 H70B 0.9600 . ?
C70 H70C 0.9600 . ?
C52 C55 1.518(8) . ?
C52 C54 1.528(9) . ?
C52 C53 1.532(8) . ?
C71 H71A 0.9600 . ?
C71 H71B 0.9600 . ?
C71 H71C 0.9600 . ?
C74 H74A 0.9600 . ?
C74 H74B 0.9600 . ?
C74 H74C 0.9600 . ?
C55 H55A 0.9600 . ?
C55 H55B 0.9600 . ?
C55 H55C 0.9600 . ?
C59 C58 1.511(10) . ?
C59 C56 1.519(10) . ?
C59 C57 1.526(11) . ?
C75 H75A 0.9600 . ?
C75 H75B 0.9600 . ?
C75 H75C 0.9600 . ?
C54 H54A 0.9600 . ?
C54 H54B 0.9600 . ?
C54 H54C 0.9600 . ?
C53 H53A 0.9600 . ?
C53 H53B 0.9600 . ?
C53 H53C 0.9600 . ?
C73 H73A 0.9600 . ?
C73 H73B 0.9600 . ?
C73 H73C 0.9600 . ?
C58 H58A 0.9600 . ?
C58 H58B 0.9600 . ?
C58 H58C 0.9600 . ?
C57 H57A 0.9600 . ?
C57 H57B 0.9600 . ?
C57 H57C 0.9600 . ?
C56 H56A 0.9600 . ?
C56 H56B 0.9600 . ?
C56 H56C 0.9600 . ?
